data_4331929
loop_
_publ_author_name
'Fritsch, Joseph M.'
'Retka, Noah D.'
'McNeill, Kristopher'

_publ_section_title
;
 Synthesis, Structure, and Unusual Reactivity of \b-Halovinyl Cobalt
 Porphyrin Complexes
;
_journal_issue 5
_journal_name_full 'Inorganic Chemistry'
_journal_page_first 2288
_journal_page_last 2295
_journal_paper_doi 10.1021/ic0518834
_journal_volume 45
_journal_year 2006
_chemical_formula_moiety 'C46 H29 Co1 N4'
_chemical_formula_sum 'C46 H29 Co N4'
_chemical_formula_weight 696.17
_chemical_name_common 05250
_chemical_name_systematic
; 
 ? 
;
_space_group_IT_number 87
_symmetry_cell_setting tetragonal
_symmetry_space_group_name_Hall '-I 4'
_symmetry_space_group_name_H-M 'I 4/m'
_atom_sites_solution_hydrogens geom
_atom_sites_solution_primary direct
_atom_sites_solution_secondary difmap
_audit_creation_method SHELXL-97
_cell_angle_alpha 90
_cell_angle_beta 90
_cell_angle_gamma 90
_cell_formula_units_Z 2
_cell_length_a 13.5200(9)
_cell_length_b 13.5200
_cell_length_c 9.7890(7)
_cell_measurement_reflns_used 3191
_cell_measurement_temperature 173(2)
_cell_measurement_theta_max 25.01
_cell_measurement_theta_min 2.57
_cell_volume 1789.34(17)
_computing_cell_refinement 'SAINT, Bruker'
_computing_data_collection 'SMART, Bruker'
_computing_data_reduction 'SAINT, Bruker'
_computing_molecular_graphics 'SHELXTL, Bruker'
_computing_publication_material 'Bruker SHELXTL'
_computing_structure_refinement 'SHELXL-97 (Sheldrick, 1997)'
_computing_structure_solution 'SHELXS-97 (Sheldrick, 1990)'
_diffrn_ambient_temperature 173(2)
_diffrn_measured_fraction_theta_full 1.000
_diffrn_measured_fraction_theta_max 1.000
_diffrn_measurement_device_type 'Siemens SMART Platform CCD'
_diffrn_measurement_method 'area detector, omega scan per phi'
_diffrn_radiation_monochromator graphite
_diffrn_radiation_source 'normal-focus sealed tube'
_diffrn_radiation_type MoK\a
_diffrn_radiation_wavelength 0.71069
_diffrn_reflns_av_R_equivalents 0.0257
_diffrn_reflns_av_sigmaI/netI 0.0124
_diffrn_reflns_limit_h_max 16
_diffrn_reflns_limit_h_min -16
_diffrn_reflns_limit_k_max 16
_diffrn_reflns_limit_k_min -16
_diffrn_reflns_limit_l_max 11
_diffrn_reflns_limit_l_min -11
_diffrn_reflns_number 7990
_diffrn_reflns_theta_full 25.07
_diffrn_reflns_theta_max 25.07
_diffrn_reflns_theta_min 2.13
_exptl_absorpt_coefficient_mu 0.518
_exptl_absorpt_correction_T_max 0.902
_exptl_absorpt_correction_T_min 0.899
_exptl_absorpt_correction_type multi-scan
_exptl_absorpt_process_details 'SADABS, R.Blessing'
_exptl_crystal_colour purple
_exptl_crystal_density_diffrn 1.293
_exptl_crystal_density_meas 0
_exptl_crystal_density_method 'not measured'
_exptl_crystal_description block
_exptl_crystal_F_000 720
_exptl_crystal_size_max 0.2
_exptl_crystal_size_mid 0.2
_exptl_crystal_size_min 0.2
_refine_diff_density_max 0.258
_refine_diff_density_min -0.536
_refine_diff_density_rms 0.059
_refine_ls_extinction_method none
_refine_ls_goodness_of_fit_ref 1.254
_refine_ls_hydrogen_treatment riding
_refine_ls_matrix_type full
_refine_ls_number_parameters 76
_refine_ls_number_reflns 847
_refine_ls_number_restraints 1
_refine_ls_restrained_S_all 1.262
_refine_ls_R_factor_all 0.0370
_refine_ls_R_factor_gt 0.0360
_refine_ls_shift/su_max 0.000
_refine_ls_shift/su_mean 0.000
_refine_ls_structure_factor_coef Fsqd
_refine_ls_weighting_details 'calc w=1/[\s^2^(Fo^2^)+(0.0621P)^2^+1.5521P] where P=(Fo^2^+2Fc^2^)/3'
_refine_ls_weighting_scheme calc
_refine_ls_wR_factor_gt 0.1126
_refine_ls_wR_factor_ref 0.1134
_reflns_number_gt 820
_reflns_number_total 847
_reflns_threshold_expression >2sigma(I)
_cod_data_source_file ic0518834sup3.cif
_cod_data_source_block 05250i4m
_cod_original_cell_volume 1789.3(13)
_cod_original_sg_symbol_H-M I4/m
_cod_original_formula_sum 'C46 H29 Co1 N4'
_cod_database_code 4331929

loop_
_symmetry_equiv_pos_as_xyz
'x, y, z'
'-x, -y, z'
'-y, x, z'
'y, -x, z'
'x+1/2, y+1/2, z+1/2'
'-x+1/2, -y+1/2, z+1/2'
'-y+1/2, x+1/2, z+1/2'
'y+1/2, -x+1/2, z+1/2'
'-x, -y, -z'
'x, y, -z'
'y, -x, -z'
'-y, x, -z'
'-x+1/2, -y+1/2, -z+1/2'
'x+1/2, y+1/2, -z+1/2'
'y+1/2, -x+1/2, -z+1/2'
'-y+1/2, x+1/2, -z+1/2'

loop_
_atom_site_label
_atom_site_type_symbol
_atom_site_fract_x
_atom_site_fract_y
_atom_site_fract_z
_atom_site_U_iso_or_equiv
_atom_site_adp_type
_atom_site_occupancy
_atom_site_symmetry_multiplicity
_atom_site_calc_flag
_atom_site_refinement_flags
_atom_site_disorder_assembly
_atom_site_disorder_group
Co1 Co 0.0000 0.0000 0.0000 0.0246(3) Uani 1 8 d S . .
N1 N 0.03695(18) -0.14145(18) 0.0000 0.0321(6) Uani 1 2 d S A .
C1 C 0.1312(2) -0.1810(2) 0.0000 0.0300(7) Uani 1 2 d S . .
C2 C 0.1262(2) -0.2873(2) 0.0000 0.0339(7) Uani 1 2 d S A .
H6A H 0.1808 -0.3315 0.0000 0.041 Uiso 1 2 calc SR . .
C3 C 0.0302(2) -0.3124(2) 0.0000 0.0346(7) Uani 1 2 d S . .
H7A H 0.0042 -0.3777 0.0000 0.042 Uiso 1 2 calc SR A .
C4 C -0.0258(2) -0.2222(2) 0.0000 0.0307(7) Uani 1 2 d S A .
C5 C -0.1283(2) -0.2189(2) 0.0000 0.0294(7) Uani 1 2 d S . .
C6 C -0.1844(2) -0.3151(2) 0.0000 0.0297(7) Uani 1 2 d S . .
C7 C -0.2102(2) -0.35997(19) -0.1213(3) 0.0439(6) Uani 1 1 d . . .
H10A H -0.1925 -0.3300 -0.2056 0.053 Uiso 1 1 calc R A .
C8 C -0.2622(2) -0.44873(19) -0.1212(3) 0.0497(7) Uani 1 1 d . A .
H11A H -0.2795 -0.4792 -0.2053 0.060 Uiso 1 1 calc R . .
C9 C -0.2884(2) -0.4924(2) 0.0000 0.0414(8) Uani 1 2 d S . .
H9A H -0.3246 -0.5526 0.0000 0.050 Uiso 1 2 calc SR A .
C10 C 0.0000 0.0000 0.207(3) 0.052(4) Uani 0.62(4) 4 d SPD A 1
C11 C 0.0000 0.0000 0.303(3) 0.077(6) Uani 0.62(4) 4 d SPD A 1
H11 H 0.0000 0.0000 0.4000 0.093 Uiso 0.62(4) 4 calc SPR A 1
C10' C 0.0000 0.0000 -0.172(3) 0.052(4) Uani 0.38(4) 4 d SPRD A 2
C11' C 0.0000 0.0000 -0.261(3) 0.077(6) Uani 0.38(4) 4 d SPRD A 2
H11' H 0.0000 0.0000 -0.3584 0.093 Uiso 0.38(4) 4 calc SPR A 2

loop_
_atom_site_aniso_label
_atom_site_aniso_U_11
_atom_site_aniso_U_22
_atom_site_aniso_U_33
_atom_site_aniso_U_23
_atom_site_aniso_U_13
_atom_site_aniso_U_12
Co1 0.0211(3) 0.0211(3) 0.0316(5) 0.000 0.000 0.000
N1 0.0245(12) 0.0253(12) 0.0465(16) 0.000 0.000 0.0003(9)
C1 0.0279(15) 0.0269(14) 0.0351(15) 0.000 0.000 0.0037(11)
C2 0.0334(16) 0.0267(15) 0.0416(18) 0.000 0.000 0.0049(12)
C3 0.0353(16) 0.0249(15) 0.0437(17) 0.000 0.000 -0.0002(12)
C4 0.0322(16) 0.0244(14) 0.0356(16) 0.000 0.000 -0.0017(11)
C5 0.0298(15) 0.0271(15) 0.0314(15) 0.000 0.000 -0.0040(12)
C6 0.0277(15) 0.0253(14) 0.0362(16) 0.000 0.000 -0.0008(11)
C7 0.0539(15) 0.0423(14) 0.0355(13) 0.0007(10) -0.0018(10) -0.0133(11)
C8 0.0558(16) 0.0424(14) 0.0510(16) -0.0123(12) -0.0050(12) -0.0134(11)
C9 0.0316(16) 0.0248(15) 0.068(2) 0.000 0.000 -0.0028(12)
C10 0.040(2) 0.040(2) 0.076(13) 0.000 0.000 0.000
C11 0.083(4) 0.083(4) 0.066(17) 0.000 0.000 0.000
C10' 0.040(2) 0.040(2) 0.076(13) 0.000 0.000 0.000
C11' 0.083(4) 0.083(4) 0.066(17) 0.000 0.000 0.000

loop_
_atom_type_symbol
_atom_type_description
_atom_type_scat_dispersion_real
_atom_type_scat_dispersion_imag
_atom_type_scat_source
C C 0.0033 0.0016 'International Tables Vol C Tables 4.2.6.8 and 6.1.1.4'
H H 0.0000 0.0000 'International Tables Vol C Tables 4.2.6.8 and 6.1.1.4'
N N 0.0061 0.0033 'International Tables Vol C Tables 4.2.6.8 and 6.1.1.4'
Co Co 0.3494 0.9721 'International Tables Vol C Tables 4.2.6.8 and 6.1.1.4'

loop_
_geom_angle_atom_site_label_1
_geom_angle_atom_site_label_2
_geom_angle_atom_site_label_3
_geom_angle
_geom_angle_site_symmetry_1
_geom_angle_site_symmetry_3
C10' Co1 C10' 180.0 9 .
C10' Co1 N1 90.0 9 3
C10' Co1 N1 90.0 . 3
C10' Co1 N1 90.0 9 11
C10' Co1 N1 90.0 . 11
N1 Co1 N1 180.0 3 11
C10' Co1 N1 90.0 9 9
C10' Co1 N1 90.0 . 9
N1 Co1 N1 90.0 3 9
N1 Co1 N1 90.0 11 9
C10' Co1 N1 89.998(1) 9 .
C10' Co1 N1 90.0 . .
N1 Co1 N1 90.0 3 .
N1 Co1 N1 90.0 11 .
N1 Co1 N1 180.0 9 .
C10' Co1 C10 0.0 9 .
C10' Co1 C10 180.000(1) . .
N1 Co1 C10 90.0 3 .
N1 Co1 C10 90.0 11 .
N1 Co1 C10 90.0 9 .
N1 Co1 C10 90.0 . .
C10' Co1 C10 180.0 9 9
C10' Co1 C10 0.0 . 9
N1 Co1 C10 90.0 3 9
N1 Co1 C10 90.0 11 9
N1 Co1 C10 90.0 9 9
N1 Co1 C10 90.0 . 9
C10 Co1 C10 180.0 . 9
C1 N1 C4 105.1(2) . .
C1 N1 Co1 127.4(2) . .
C4 N1 Co1 127.5(2) . .
N1 C1 C5 126.3(3) . 3
N1 C1 C2 110.1(3) . .
C5 C1 C2 123.7(3) 3 .
C3 C2 C1 107.4(3) . .
C3 C2 H6A 126.3 . .
C1 C2 H6A 126.3 . .
C2 C3 C4 107.2(3) . .
C2 C3 H7A 126.4 . .
C4 C3 H7A 126.4 . .
N1 C4 C5 126.0(3) . .
N1 C4 C3 110.3(3) . .
C5 C4 C3 123.7(3) . .
C1 C5 C4 122.8(3) 11 .
C1 C5 C6 118.8(3) 11 .
C4 C5 C6 118.4(3) . .
C7 C6 C7 119.0(3) 10 .
C7 C6 C5 120.52(15) 10 .
C7 C6 C5 120.52(15) . .
C6 C7 C8 120.5(2) . .
C6 C7 H10A 119.8 . .
C8 C7 H10A 119.8 . .
C9 C8 C7 120.1(3) . .
C9 C8 H11A 119.9 . .
C7 C8 H11A 119.9 . .
C8 C9 C8 119.7(3) 10 .
C8 C9 H9A 120.1 10 .
C8 C9 H9A 120.1 . .
C11 C10 Co1 180.000(2) . .
C10 C11 H11 180.0 . .
C11' C10' Co1 180.0 . .
C10' C11' H11' 180.0 . .

loop_
_geom_bond_atom_site_label_1
_geom_bond_atom_site_label_2
_geom_bond_distance
_geom_bond_site_symmetry_2
Co1 C10' 1.69(3) 9
Co1 C10' 1.69(3) .
Co1 N1 1.977(3) 3
Co1 N1 1.977(3) 11
Co1 N1 1.977(3) 9
Co1 N1 1.977(3) .
Co1 C10 2.02(3) .
Co1 C10 2.02(3) 9
N1 C1 1.381(4) .
N1 C4 1.383(4) .
C1 C5 1.384(4) 3
C1 C2 1.438(4) .
C2 C3 1.341(5) .
C2 H6A 0.9500 .
C3 C4 1.435(4) .
C3 H7A 0.9500 .
C4 C5 1.387(4) .
C5 C1 1.384(4) 11
C5 C6 1.505(4) .
C6 C7 1.378(3) 10
C6 C7 1.378(3) .
C7 C8 1.390(3) .
C7 H10A 0.9500 .
C8 C9 1.372(3) .
C8 H11A 0.9500 .
C9 C8 1.372(3) 10
C9 H9A 0.9500 .
C10 C11 0.942(12) .
C11 H11 0.9500 .
C10' C11' 0.8727 .
C11' H11' 0.9500 .

loop_
_geom_torsion_atom_site_label_1
_geom_torsion_atom_site_label_2
_geom_torsion_atom_site_label_3
_geom_torsion_atom_site_label_4
_geom_torsion
_geom_torsion_site_symmetry_1
_geom_torsion_site_symmetry_4
C10' Co1 N1 C1 -90.0 9 .
C10' Co1 N1 C1 90.0 . .
N1 Co1 N1 C1 0.0 3 .
N1 Co1 N1 C1 180.0 11 .
N1 Co1 N1 C1 180.0 9 .
C10 Co1 N1 C1 -90.0 . .
C10 Co1 N1 C1 90.0 9 .
C10' Co1 N1 C4 90.0 9 .
C10' Co1 N1 C4 -90.0 . .
N1 Co1 N1 C4 180.0 3 .
N1 Co1 N1 C4 0.0 11 .
N1 Co1 N1 C4 0.0 9 .
C10 Co1 N1 C4 90.0 . .
C10 Co1 N1 C4 -90.0 9 .
C4 N1 C1 C5 180.0 . 3
Co1 N1 C1 C5 0.0 . 3
C4 N1 C1 C2 0.0 . .
Co1 N1 C1 C2 180.0 . .
N1 C1 C2 C3 0.0 . .
C5 C1 C2 C3 180.0 3 .
C1 C2 C3 C4 0.0 . .
C1 N1 C4 C5 180.0 . .
Co1 N1 C4 C5 0.0 . .
C1 N1 C4 C3 0.0 . .
Co1 N1 C4 C3 180.0 . .
C2 C3 C4 N1 0.0 . .
C2 C3 C4 C5 180.0 . .
N1 C4 C5 C1 0.0 . 11
C3 C4 C5 C1 180.0 . 11
N1 C4 C5 C6 180.0 . .
C3 C4 C5 C6 0.0 . .
C1 C5 C6 C7 -90.1(3) 11 10
C4 C5 C6 C7 89.9(3) . 10
C1 C5 C6 C7 90.1(3) 11 .
C4 C5 C6 C7 -89.9(3) . .
C7 C6 C7 C8 0.4(5) 10 .
C5 C6 C7 C8 -179.9(3) . .
C6 C7 C8 C9 0.2(4) . .
C7 C8 C9 C8 -0.8(6) . 10
C10' Co1 C10 C11 0(100) 9 .
C10' Co1 C10 C11 0.0 . .
N1 Co1 C10 C11 0(100) 3 .
N1 Co1 C10 C11 0(100) 11 .
N1 Co1 C10 C11 0(100) 9 .
N1 Co1 C10 C11 0(100) . .
C10 Co1 C10 C11 0(100) 9 .
C10' Co1 C10' C11' 0(100) 9 .
N1 Co1 C10' C11' 0(100) 3 .
N1 Co1 C10' C11' 0(100) 11 .
N1 Co1 C10' C11' 0(100) 9 .
N1 Co1 C10' C11' 0(100) . .
C10 Co1 C10' C11' 0.0 . .
C10 Co1 C10' C11' 0(100) 9 .
